data_2020711
loop_
_publ_author_name
'Udovenko, Anatoly A.'
'Karabtsov, Alexander A.'
'Laptash, Natalia M.'

_publ_section_title
;
 Crystallographic features of ammonium fluoroelpasolites: dynamic
 orientational disorder in crystals of (NH~4~)~3~HfF~7~ and
 (NH~4~)~3~Ti(O~2~)F~5~
;
_journal_issue 1
_journal_name_full 'Acta Crystallographica Section B'
_journal_page_first 1
_journal_page_last 9
_journal_paper_doi 10.1107/S2052520616017534
_journal_volume 73
_journal_year 2017
_chemical_formula_moiety '(H12 N3 Hf F7)'
_chemical_formula_sum 'F7 H12 Hf N3'
_chemical_formula_weight 365.62
_chemical_name_common 'ammonium hexafluoroaluminate'
_chemical_name_systematic 'ammonium heptafluorohafnate'
_space_group_crystal_system cubic
_space_group_IT_number 225
_space_group_name_Hall '-F 4 2 3'
_space_group_name_H-M_alt 'F m -3 m'
_symmetry_space_group_name_Hall '-F 4 2 3'
_symmetry_space_group_name_H-M 'F m -3 m'
_atom_sites_solution_hydrogens difmap
_atom_sites_solution_primary direct
_atom_sites_solution_secondary difmap
_audit_creation_method SHELXL-2014/7
_cell_angle_alpha 90
_cell_angle_beta 90
_cell_angle_gamma 90
_cell_formula_units_Z 4
_cell_length_a 9.39640(10)
_cell_length_b 9.39640(10)
_cell_length_c 9.39640(10)
_cell_measurement_reflns_used 6673
_cell_measurement_temperature 296(2)
_cell_measurement_theta_max 46.10
_cell_measurement_theta_min 3.76
_cell_volume 829.630(15)
_computing_cell_refinement 'Bruker SAINT'
_computing_data_collection 'Bruker APEX2'
_computing_data_reduction 'Bruker SAINT'
_computing_molecular_graphics 'Bruker SHELXTL'
_computing_publication_material 'Bruker SHELXTL'
_computing_structure_refinement 'SHELXL-2014/7 (Sheldrick, 2014)'
_computing_structure_solution 'SHELXS-97 (Sheldrick, 2008)'
_diffrn_ambient_temperature 296(2)
_diffrn_detector_area_resol_mean 8.33
_diffrn_measured_fraction_theta_full 0.983
_diffrn_measured_fraction_theta_max 0.997
_diffrn_measurement_device_type 'Bruker APEX-II CCD'
_diffrn_measurement_method '\w scans'
_diffrn_radiation_type MoK\a
_diffrn_radiation_wavelength 0.71073
_diffrn_reflns_av_R_equivalents 0.0190
_diffrn_reflns_limit_h_max 19
_diffrn_reflns_limit_h_min -20
_diffrn_reflns_limit_k_max 19
_diffrn_reflns_limit_k_min -20
_diffrn_reflns_limit_l_max 20
_diffrn_reflns_limit_l_min -20
_diffrn_reflns_number 8194
_diffrn_reflns_theta_full 25.242
_diffrn_reflns_theta_max 52.495
_diffrn_reflns_theta_min 3.756
_exptl_absorpt_coefficient_mu 12.645
_exptl_absorpt_correction_T_max 0.7504
_exptl_absorpt_correction_T_min 0.5926
_exptl_absorpt_correction_type multi-scan
_exptl_absorpt_process_details 'Bruker SADABS'
_exptl_crystal_colour colourless
_exptl_crystal_density_diffrn 2.927
_exptl_crystal_description octahedron
_exptl_crystal_F_000 672
_exptl_crystal_size_max 0.250
_exptl_crystal_size_mid 0.230
_exptl_crystal_size_min 0.220
_refine_diff_density_max 1.140
_refine_diff_density_min -0.665
_refine_ls_extinction_coef 0.01226(12)
_refine_ls_extinction_expression Fc^*^=kFc[1+0.001xFc^2^\l^3^/sin(2\q)]^-1/4^
_refine_ls_extinction_method 'SHELXL-2014/7 (Sheldrick 2014'
_refine_ls_goodness_of_fit_ref 1.193
_refine_ls_hydrogen_treatment noref
_refine_ls_matrix_type full
_refine_ls_number_parameters 22
_refine_ls_number_reflns 293
_refine_ls_number_restraints 0
_refine_ls_restrained_S_all 1.193
_refine_ls_R_factor_all 0.0090
_refine_ls_R_factor_gt 0.0090
_refine_ls_shift/su_max 0.005
_refine_ls_shift/su_mean 0.001
_refine_ls_structure_factor_coef Fsqd
_refine_ls_weighting_details 'w=1/[\s^2^(Fo^2^)+(0.0032P)^2^+0.6486P] where P=(Fo^2^+2Fc^2^)/3'
_refine_ls_weighting_scheme calc
_refine_ls_wR_factor_gt 0.0187
_refine_ls_wR_factor_ref 0.0187
_reflns_number_gt 293
_reflns_number_total 293
_reflns_threshold_expression 'I > 2\s(I)'
_cod_data_source_file bp5091sup1.cif
_cod_data_source_block I
_cod_depositor_comments 'Adding full bibliography for 2020711--2020712.cif.'
_cod_original_cell_volume 829.63(3)
_cod_database_code 2020711
_cod_database_fobs_code 2020711
_shelx_space_group_comment
;
The symmetry employed for this shelxl refinement is uniquely defined
by the following loop, which should always be used as a source of
symmetry information in preference to the above space-group names.
They are only intended as comments.
;
_shelx_estimated_absorpt_t_min 0.144
_shelx_estimated_absorpt_t_max 0.167

loop_
_space_group_symop_operation_xyz
'x, y, z'
'-x, -y, z'
'-x, y, -z'
'x, -y, -z'
'z, x, y'
'z, -x, -y'
'-z, -x, y'
'-z, x, -y'
'y, z, x'
'-y, z, -x'
'y, -z, -x'
'-y, -z, x'
'y, x, -z'
'-y, -x, -z'
'y, -x, z'
'-y, x, z'
'x, z, -y'
'-x, z, y'
'-x, -z, -y'
'x, -z, y'
'z, y, -x'
'z, -y, x'
'-z, y, x'
'-z, -y, -x'
'x, y+1/2, z+1/2'
'-x, -y+1/2, z+1/2'
'-x, y+1/2, -z+1/2'
'x, -y+1/2, -z+1/2'
'z, x+1/2, y+1/2'
'z, -x+1/2, -y+1/2'
'-z, -x+1/2, y+1/2'
'-z, x+1/2, -y+1/2'
'y, z+1/2, x+1/2'
'-y, z+1/2, -x+1/2'
'y, -z+1/2, -x+1/2'
'-y, -z+1/2, x+1/2'
'y, x+1/2, -z+1/2'
'-y, -x+1/2, -z+1/2'
'y, -x+1/2, z+1/2'
'-y, x+1/2, z+1/2'
'x, z+1/2, -y+1/2'
'-x, z+1/2, y+1/2'
'-x, -z+1/2, -y+1/2'
'x, -z+1/2, y+1/2'
'z, y+1/2, -x+1/2'
'z, -y+1/2, x+1/2'
'-z, y+1/2, x+1/2'
'-z, -y+1/2, -x+1/2'
'x+1/2, y, z+1/2'
'-x+1/2, -y, z+1/2'
'-x+1/2, y, -z+1/2'
'x+1/2, -y, -z+1/2'
'z+1/2, x, y+1/2'
'z+1/2, -x, -y+1/2'
'-z+1/2, -x, y+1/2'
'-z+1/2, x, -y+1/2'
'y+1/2, z, x+1/2'
'-y+1/2, z, -x+1/2'
'y+1/2, -z, -x+1/2'
'-y+1/2, -z, x+1/2'
'y+1/2, x, -z+1/2'
'-y+1/2, -x, -z+1/2'
'y+1/2, -x, z+1/2'
'-y+1/2, x, z+1/2'
'x+1/2, z, -y+1/2'
'-x+1/2, z, y+1/2'
'-x+1/2, -z, -y+1/2'
'x+1/2, -z, y+1/2'
'z+1/2, y, -x+1/2'
'z+1/2, -y, x+1/2'
'-z+1/2, y, x+1/2'
'-z+1/2, -y, -x+1/2'
'x+1/2, y+1/2, z'
'-x+1/2, -y+1/2, z'
'-x+1/2, y+1/2, -z'
'x+1/2, -y+1/2, -z'
'z+1/2, x+1/2, y'
'z+1/2, -x+1/2, -y'
'-z+1/2, -x+1/2, y'
'-z+1/2, x+1/2, -y'
'y+1/2, z+1/2, x'
'-y+1/2, z+1/2, -x'
'y+1/2, -z+1/2, -x'
'-y+1/2, -z+1/2, x'
'y+1/2, x+1/2, -z'
'-y+1/2, -x+1/2, -z'
'y+1/2, -x+1/2, z'
'-y+1/2, x+1/2, z'
'x+1/2, z+1/2, -y'
'-x+1/2, z+1/2, y'
'-x+1/2, -z+1/2, -y'
'x+1/2, -z+1/2, y'
'z+1/2, y+1/2, -x'
'z+1/2, -y+1/2, x'
'-z+1/2, y+1/2, x'
'-z+1/2, -y+1/2, -x'
'-x, -y, -z'
'x, y, -z'
'x, -y, z'
'-x, y, z'
'-z, -x, -y'
'-z, x, y'
'z, x, -y'
'z, -x, y'
'-y, -z, -x'
'y, -z, x'
'-y, z, x'
'y, z, -x'
'-y, -x, z'
'y, x, z'
'-y, x, -z'
'y, -x, -z'
'-x, -z, y'
'x, -z, -y'
'x, z, y'
'-x, z, -y'
'-z, -y, x'
'-z, y, -x'
'z, -y, -x'
'z, y, x'
'-x, -y+1/2, -z+1/2'
'x, y+1/2, -z+1/2'
'x, -y+1/2, z+1/2'
'-x, y+1/2, z+1/2'
'-z, -x+1/2, -y+1/2'
'-z, x+1/2, y+1/2'
'z, x+1/2, -y+1/2'
'z, -x+1/2, y+1/2'
'-y, -z+1/2, -x+1/2'
'y, -z+1/2, x+1/2'
'-y, z+1/2, x+1/2'
'y, z+1/2, -x+1/2'
'-y, -x+1/2, z+1/2'
'y, x+1/2, z+1/2'
'-y, x+1/2, -z+1/2'
'y, -x+1/2, -z+1/2'
'-x, -z+1/2, y+1/2'
'x, -z+1/2, -y+1/2'
'x, z+1/2, y+1/2'
'-x, z+1/2, -y+1/2'
'-z, -y+1/2, x+1/2'
'-z, y+1/2, -x+1/2'
'z, -y+1/2, -x+1/2'
'z, y+1/2, x+1/2'
'-x+1/2, -y, -z+1/2'
'x+1/2, y, -z+1/2'
'x+1/2, -y, z+1/2'
'-x+1/2, y, z+1/2'
'-z+1/2, -x, -y+1/2'
'-z+1/2, x, y+1/2'
'z+1/2, x, -y+1/2'
'z+1/2, -x, y+1/2'
'-y+1/2, -z, -x+1/2'
'y+1/2, -z, x+1/2'
'-y+1/2, z, x+1/2'
'y+1/2, z, -x+1/2'
'-y+1/2, -x, z+1/2'
'y+1/2, x, z+1/2'
'-y+1/2, x, -z+1/2'
'y+1/2, -x, -z+1/2'
'-x+1/2, -z, y+1/2'
'x+1/2, -z, -y+1/2'
'x+1/2, z, y+1/2'
'-x+1/2, z, -y+1/2'
'-z+1/2, -y, x+1/2'
'-z+1/2, y, -x+1/2'
'z+1/2, -y, -x+1/2'
'z+1/2, y, x+1/2'
'-x+1/2, -y+1/2, -z'
'x+1/2, y+1/2, -z'
'x+1/2, -y+1/2, z'
'-x+1/2, y+1/2, z'
'-z+1/2, -x+1/2, -y'
'-z+1/2, x+1/2, y'
'z+1/2, x+1/2, -y'
'z+1/2, -x+1/2, y'
'-y+1/2, -z+1/2, -x'
'y+1/2, -z+1/2, x'
'-y+1/2, z+1/2, x'
'y+1/2, z+1/2, -x'
'-y+1/2, -x+1/2, z'
'y+1/2, x+1/2, z'
'-y+1/2, x+1/2, -z'
'y+1/2, -x+1/2, -z'
'-x+1/2, -z+1/2, y'
'x+1/2, -z+1/2, -y'
'x+1/2, z+1/2, y'
'-x+1/2, z+1/2, -y'
'-z+1/2, -y+1/2, x'
'-z+1/2, y+1/2, -x'
'z+1/2, -y+1/2, -x'
'z+1/2, y+1/2, x'

loop_
_atom_site_type_symbol
_atom_site_label
_atom_site_fract_x
_atom_site_fract_y
_atom_site_fract_z
_atom_site_U_iso_or_equiv
_atom_site_adp_type
_atom_site_calc_flag
_atom_site_occupancy
Hf Hf 0.0000 0.0000 0.0000 0.02423(2) Uani d 1
N N1 0.2588(4) 0.2588(4) 0.2588(4) 0.0436(7) Uani d 0.25
N N2 0.5000 0.5000 0.5000 0.0558(9) Uani d 1
F F1 0.0000 0.0000 0.2089(2) 0.0765(9) Uani d 0.5
F F2 0.0000 0.0637(6) 0.2067(6) 0.0520(15) Uani d 0.0833
F F3 0.0000 0.1290(6) 0.1891(6) 0.0484(12) Uani d 0.0833
H H11 0.2038 0.2038 0.2038 0.086 Uiso d 0.25
H H12 0.2038 0.3128 0.3128 0.086 Uiso d 0.0833
H H13 0.3128 0.3128 0.2038 0.086 Uiso d 0.0833
H H14 0.3128 0.2038 0.3128 0.086 Uiso d 0.0833
H H2 0.5930 0.4814 0.4814 0.065 Uiso d 0.125
H H3 0.4445 0.4445 0.4445 0.065 Uiso d 0.125

loop_
_atom_site_aniso_label
_atom_site_aniso_U_11
_atom_site_aniso_U_22
_atom_site_aniso_U_33
_atom_site_aniso_U_12
_atom_site_aniso_U_13
_atom_site_aniso_U_23
Hf 0.02423(2) 0.02423(2) 0.02423(2) 0.000 0.000 0.000
N1 0.0436(7) 0.0436(7) 0.0436(7) 0.0005(12) 0.0005(12) 0.0005(12)
N2 0.0558(9) 0.0558(9) 0.0558(9) 0.000 0.000 0.000
F1 0.1063(14) 0.1063(14) 0.0170(6) 0.000 0.000 0.000
F2 0.062(3) 0.065(3) 0.0293(18) 0.000 0.000 -0.0139(19)
F3 0.041(2) 0.059(3) 0.044(2) 0.000 0.000 -0.0276(17)

loop_
_atom_type_symbol
_atom_type_description
_atom_type_scat_dispersion_real
_atom_type_scat_dispersion_imag
_atom_type_scat_source
N N 0.0061 0.0033 'International Tables Vol C Tables 4.2.6.8 and 6.1.1.4'
H H 0.0000 0.0000 'International Tables Vol C Tables 4.2.6.8 and 6.1.1.4'
F F 0.0171 0.0103 'International Tables Vol C Tables 4.2.6.8 and 6.1.1.4'
Hf Hf -0.5830 6.1852 'International Tables Vol C Tables 4.2.6.8 and 6.1.1.4'

loop_
_geom_angle_atom_site_label_1
_geom_angle_atom_site_label_2
_geom_angle_atom_site_label_3
_geom_angle_site_symmetry_1
_geom_angle_site_symmetry_3
_geom_angle
F1 Hf F1 . 105 90.0
F1 Hf F1 . 9 90.0
F1 Hf F1 105 9 180.0
F1 Hf F1 . 101 90.0
F1 Hf F1 105 101 90.0
F1 Hf F1 9 101 90.0
F1 Hf F1 . 5 90.0
F1 Hf F1 105 5 90.0
F1 Hf F1 9 5 90.0
F1 Hf F1 105 97 90.0
F1 Hf F1 9 97 90.0
F1 Hf F2 9 . 72.88(17)
F1 Hf F2 105 117 72.88(17)
F2 Hf F3 98 114 72.8(2)
F2 Hf F3 2 18 72.8(2)
F3 Hf F3 18 17 68.6(3)

loop_
_geom_bond_atom_site_label_1
_geom_bond_atom_site_label_2
_geom_bond_site_symmetry_2
_geom_bond_distance
Hf F1 . 1.963(2)
Hf F1 105 1.963(2)
Hf F1 9 1.963(2)
Hf F2 . 2.032(5)
Hf F2 117 2.032(5)
Hf F3 . 2.151(5)
Hf F3 117 2.151(5)
F1 F2 18 2.374(6)
F1 F2 5 2.374(6)
F2 F3 113 2.484(8)
F3 F3 2 2.425(10)
F1 F1 105 2.776(3)
F1 F1 101 2.776(3)
F1 F2 22 2.826(4)
F1 F2 21 2.826(4)
F1 F2 10 2.826(4)
F1 F2 9 2.826(4)
F1 F3 10 2.912(4)
F1 F3 22 2.912(4)
F1 F3 21 2.912(4)
F1 F3 9 2.912(4)
N1 N1 28 0.234(10)
N1 F3 46 2.584(4)
N1 F3 37 2.620(3)
N1 H11 . 0.8952
N1 H12 . 0.8843
N1 H13 . 0.8843
N1 H14 . 0.8843
N2 F1 153_565 2.735(2)
N2 F2 142_655 2.820(6)
N2 H2 . 0.9081
N2 H3 . 0.9033
